data_8000290
loop_
_publ_author_name
'Malaspina, Lorraine A.'
'Wieduwilt, Erna K.'
'Bergmann, Justin'
'Kleemiss, Florian'
'Meyer, Benjamin'
'Ruiz-L\'opez, Manuel F'
'Pal, Rumpa'
'Hupf, Emanuel'
'Beckmann, Jens'
'Piltz, Ross O.'
'Edwards, Alison J.'
'Grabowsky, Simon'
'Genoni, Alessandro'

_publ_section_title
;
 Fast and Accurate Quantum Crystallography: From Small to Large, from
 Light to Heavy.
;
_journal_name_full 'The journal of physical chemistry letters'
_journal_page_first 6973
_journal_page_last 6982
_journal_paper_doi 10.1021/acs.jpclett.9b02646
_journal_year 2019
_chemical_absolute_configuration syn
_chemical_formula_moiety 'C5 H10 N2 O3'
_chemical_formula_sum 'C5 H10 N2 O3'
_chemical_formula_weight 146.1471
_chemical_name_common Glycil-L-Alanine
_chemical_name_systematic Glycil-L-Alanine
_space_group_IT_number 19
_space_group_name_Hall 'P 2ac 2ab'
_space_group_name_H-M_alt 'P 21 21 21'
_symmetry_cell_setting orthorhombic
_symmetry_Int_Tables_number 19
_symmetry_space_group_name_Hall 'P 2ac 2ab'
_symmetry_space_group_name_H-M 'P 21 21 21'
_atom_sites_solution_hydrogens difmap
_atom_sites_solution_primary direct
_atom_sites_solution_secondary difmap
_audit_creation_date 2019-01-09T17:00:00-00:00
_audit_creation_method 'WinGX routine CIF_UPDATE'
_cell_angle_alpha 90
_cell_angle_beta 90
_cell_angle_gamma 90
_cell_formula_units_Z 4
_cell_length_a 7.4583(4)
_cell_length_b 9.4892(7)
_cell_length_c 9.7301(6)
_cell_measurement_reflns_used 276
_cell_measurement_temperature 12(2)
_cell_measurement_theta_max 21.1
_cell_measurement_theta_min 6.05
_cell_volume 688.63(8)
_computing_cell_refinement 'SMART-Bruker software V5.618 (BrukerAXS, 1997-2002)'
_computing_data_collection 'SMART-Bruker software V5.618 (BrukerAXS, 1997-2002)'
_computing_data_reduction 'SAINT V6.41A (BrukerAXS, 1997-2002)'
_computing_structure_refinement 'Tonto 18.12.17 github v. 2b3dd9c (Capelli, 2014)'
_computing_structure_solution 'SHELXS-97 (Sheldrick, 1990)'
_diffrn_ambient_temperature 12(2)
_diffrn_detector_area_resol_mean 0.657
_diffrn_measured_fraction_theta_full 0.979
_diffrn_measured_fraction_theta_max 0.976
_diffrn_measurement_device_type 'Bruker SMART-CCD'
_diffrn_measurement_method 'area detector'
_diffrn_radiation_monochromator 'Si(111) double crystal'
_diffrn_radiation_type synchrotron
_diffrn_radiation_wavelength 0.5259
_diffrn_reflns_av_R_equivalents 0.0253
_diffrn_reflns_av_unetI/netI 0.026
_diffrn_reflns_Laue_measured_fraction_full 0.979
_diffrn_reflns_Laue_measured_fraction_max 0.976
_diffrn_reflns_limit_h_max 10
_diffrn_reflns_limit_h_min -11
_diffrn_reflns_limit_k_max 13
_diffrn_reflns_limit_k_min -14
_diffrn_reflns_limit_l_max 14
_diffrn_reflns_limit_l_min -14
_diffrn_reflns_number 8493
_diffrn_reflns_point_group_measured_fraction_full 0.982
_diffrn_reflns_point_group_measured_fraction_max 0.969
_diffrn_reflns_theta_full 18.393
_diffrn_reflns_theta_max 23.637
_diffrn_reflns_theta_min 2.57
_exptl_absorpt_coefficient_mu 0.071
_exptl_absorpt_correction_type none
_exptl_crystal_colour Colourless
_exptl_crystal_density_diffrn 1.41
_exptl_crystal_density_method 'not measured'
_exptl_crystal_description Prismatic
_exptl_crystal_F_000 312
_exptl_crystal_size_max 0.1
_exptl_crystal_size_mid 0.08
_exptl_crystal_size_min 0.05
_refine_diff_density_max 0.1984
_refine_diff_density_min -0.2131
_refine_diff_density_rms 0.0467
_refine_ls_abs_structure_details
;
 Flack x determined using 981 quotients [(I+)-(I-)]/[(I+)+(I-)]
 (Parsons, Flack and Wagner, Acta Cryst. B69 (2013) 249-259).
;
_refine_ls_abs_structure_Flack 0.5(3)
_refine_ls_extinction_method none
_refine_ls_goodness_of_fit_all 2.4429
_refine_ls_goodness_of_fit_gt 2.4429
_refine_ls_hydrogen_treatment refxyz,refU
_refine_ls_matrix_type full
_refine_ls_number_constraints 50
_refine_ls_number_parameters 131
_refine_ls_number_reflns 2394
_refine_ls_number_restraints 0
_refine_ls_R_factor_all 0.0245
_refine_ls_R_factor_gt 0.0245
_refine_ls_shift/su_max 0
_refine_ls_shift/su_mean 0
_refine_ls_structure_factor_coef F
_refine_ls_weighting_details w=1/\s(F)
_refine_ls_weighting_scheme sigma
_refine_ls_wR_factor_all 0.0297
_refine_ls_wR_factor_gt 0.0297
_refine_ls_wR_factor_ref 0.061
_reflns_Friedel_coverage 0.711
_reflns_Friedel_fraction_full 0.986
_reflns_Friedel_fraction_max 0.958
_reflns_number_gt 2394
_reflns_number_total 2394
_reflns_threshold_expression 'F>0 & F/u(F)>3.0 & |F_calc|>10^-3'
_cod_data_source_file GlyAla_12K.cif
_cod_data_source_block GlyAla_12K_tonto_IAM
_cod_depositor_comments
;
The following automatic conversions were performed:

'_symmetry_cell_setting' value 'Orthorhombic' changed to
'orthorhombic' according to
/home/data/users/saulius/crontab/automatic-downloads/rss-feeds/ACS/lib/dictionaries/cif_core.dic
dictionary named 'cif_core.dic' version 2.4.2 from 2011-04-26.

Automatic conversion script
Id: cif_fix_values 4973 2017-02-22 13:04:09Z antanas 
;
_cod_original_sg_symbol_Hall 'p 2ac 2ab'
_cod_original_sg_symbol_H-M 'p 21 21 21'
_cod_database_code 8000290
_refine_ls_coordinate_system cartesian
_refine_ls_svd_threshold 0.1E-02

loop_
_symmetry_equiv_pos_as_xyz
'+x, +y, +z'
'-x+1/2, -y, +z+1/2'
'+x+1/2, -y+1/2, -z'
'-x, +y+1/2, -z+1/2'

loop_
_atom_site_label
_atom_site_fract_x
_atom_site_fract_y
_atom_site_fract_z
_atom_site_U_iso_or_equiv
_atom_site_adp_type
_atom_site_occupancy
_atom_site_disorder_group
N(2) 0.73406(8) 0.75578(7) 0.40098(6) 0.0047(2) Uani 1 0
H(12) 0.8446(14) 0.7919(13) 0.3994(11) 0.015(3) Uiso 1 0
H(22) 0.7293(16) 0.6868(15) 0.3342(11) 0.015(3) Uiso 1 0
H(32) 0.7101(15) 0.7102(12) 0.4780(10) 0.007(2) Uiso 1 0
C(5) 0.59814(9) 0.86708(8) 0.38225(6) 0.0050(3) Uani 1 0
H(5A) 0.4881(14) 0.8198(13) 0.3653(10) 0.009(2) Uiso 1 0
H(5B) 0.6303(13) 0.9251(11) 0.3071(10) 0.005(2) Uiso 1 0
C(4) 0.58888(9) 0.95495(8) 0.51401(6) 0.0040(3) Uani 1 0
O(3) 0.70902(7) 0.94881(6) 0.60064(5) 0.0061(2) Uani 1 0
N(1) 0.44262(8) 1.03640(7) 0.52591(5) 0.0044(2) Uani 1 0
H(11) 0.3670(16) 1.0412(15) 0.4602(12) 0.021(3) Uiso 1 0
C(2) 0.42598(9) 1.13490(8) 0.63947(6) 0.0040(3) Uani 1 0
H(2) 0.5375(13) 1.1824(13) 0.6519(9) 0.002(2) Uiso 1 0
C(3) 0.28335(10) 1.24509(8) 0.60471(7) 0.0085(3) Uani 1 0
H(3A) 0.1667(15) 1.2030(13) 0.5902(11) 0.016(3) Uiso 1 0
H(3B) 0.3198(17) 1.3013(14) 0.5189(12) 0.019(3) Uiso 1 0
H(3C) 0.2705(16) 1.3080(14) 0.6800(11) 0.016(3) Uiso 1 0
C(1) 0.37326(9) 1.06521(7) 0.77672(6) 0.0038(3) Uani 1 0
O(1) 0.26738(7) 0.96242(6) 0.77800(5) 0.0065(2) Uani 1 0
O(2) 0.43075(7) 1.12567(6) 0.88382(5) 0.0059(2) Uani 1 0

loop_
_atom_site_aniso_label
_atom_site_aniso_U_11
_atom_site_aniso_U_22
_atom_site_aniso_U_33
_atom_site_aniso_U_23
_atom_site_aniso_U_13
_atom_site_aniso_U_12
N(2) 0.0056(3) 0.0036(3) 0.0048(2) -0.0003(2) 0.00094(19) 0.0011(2)
C(5) 0.0067(3) 0.0047(3) 0.0037(2) -0.0011(2) -0.0006(2) 0.0017(2)
C(4) 0.0063(3) 0.0026(3) 0.0030(2) 0.0006(2) 0.00165(19) -0.0002(2)
O(3) 0.0068(2) 0.0058(2) 0.00578(19) -0.00008(18) -0.00186(16) 0.00015(19)
N(1) 0.0055(2) 0.0051(3) 0.0024(2) -0.0012(2) -0.00055(19) 0.0008(2)
C(2) 0.0061(3) 0.0028(3) 0.0031(2) -0.0009(2) 0.0002(2) 0.0006(2)
C(3) 0.0126(3) 0.0067(3) 0.0062(3) 0.0005(2) -0.0004(2) 0.0049(3)
C(1) 0.0045(3) 0.0033(3) 0.0038(2) 0.0000(2) 0.0000(2) 0.0021(2)
O(1) 0.0083(2) 0.0053(2) 0.00581(19) -0.00099(18) 0.00157(16) -0.00255(19)
O(2) 0.0069(2) 0.0075(2) 0.00334(19) -0.00194(17) -0.00066(16) -0.00105(19)

loop_
_atom_type_symbol
_atom_type_description
_atom_type_scat_dispersion_real
_atom_type_scat_dispersion_imag
_atom_type_scat_source
C C 0.0015 0.0009 'International Tables Vol C Tables 4.2.6.8 and 6.1.1.4'
H H 0 0 'International Tables Vol C Tables 4.2.6.8 and 6.1.1.4'
N N 0.003 0.0019 'International Tables Vol C Tables 4.2.6.8 and 6.1.1.4'
O O 0.0056 0.0036 'International Tables Vol C Tables 4.2.6.8 and 6.1.1.4'

loop_
_geom_angle_atom_site_label_1
_geom_angle_atom_site_label_2
_geom_angle_atom_site_label_3
_geom_angle
_geom_angle_publ_flag
O(1) C(1) O(2) 123.91(6) yes
O(3) C(4) N(1) 124.03(6) yes
O(3) C(4) C(5) 120.96(6) yes
O(1) C(1) C(2) 120.17(6) yes
O(2) C(1) C(2) 115.65(6) yes
N(2) C(5) C(4) 108.51(5) yes
N(1) C(4) C(5) 115.00(5) yes
N(1) C(2) C(3) 109.34(5) yes
N(1) C(2) C(1) 113.88(6) yes
N(2) C(5) H(5A) 106.1(7) yes
N(2) C(5) H(5B) 109.7(6) yes
N(1) C(2) H(2) 109.0(6) yes
C(4) N(1) C(2) 120.38(5) yes
C(5) N(2) H(12) 111.0(8) yes
C(5) N(2) H(22) 113.2(7) yes
C(5) N(2) H(32) 108.4(7) yes
C(4) N(1) H(11) 120.2(9) yes
C(2) N(1) H(11) 118.6(9) yes
C(3) C(2) C(1) 107.91(5) yes
C(4) C(5) H(5A) 111.3(6) yes
C(4) C(5) H(5B) 110.0(6) yes
C(2) C(3) H(3A) 112.0(7) yes
C(2) C(3) H(3B) 110.5(7) yes
C(2) C(3) H(3C) 109.2(7) yes
C(3) C(2) H(2) 108.2(7) yes
C(1) C(2) H(2) 108.4(5) yes
H(12) N(2) H(22) 107.2(10) yes
H(12) N(2) H(32) 112.9(10) yes
H(22) N(2) H(32) 104.0(10) yes
H(5A) C(5) H(5B) 111.1(9) yes
H(3A) C(3) H(3B) 109.5(9) yes
H(3A) C(3) H(3C) 106.4(10) yes
H(3B) C(3) H(3C) 109.1(10) yes

loop_
_geom_bond_atom_site_label_1
_geom_bond_atom_site_label_2
_geom_bond_distance
_geom_bond_publ_flag
O(3) C(4) 1.2315(8) yes
O(1) C(1) 1.2550(8) yes
O(2) C(1) 1.2645(8) yes
N(2) C(5) 1.4752(9) yes
N(1) C(4) 1.3419(9) yes
N(1) C(2) 1.4526(8) yes
N(2) H(12) 0.893(11) yes
N(2) H(22) 0.924(13) yes
N(2) H(32) 0.883(11) yes
N(1) H(11) 0.854(12) yes
C(5) C(4) 1.5309(9) yes
C(2) C(3) 1.5294(10) yes
C(2) C(1) 1.5413(9) yes
C(5) H(5A) 0.950(11) yes
C(5) H(5B) 0.946(10) yes
C(2) H(2) 0.953(10) yes
C(3) H(3A) 0.968(11) yes
C(3) H(3B) 1.028(12) yes
C(3) H(3C) 0.949(13) yes
